data_7238330
loop_
_publ_author_name
'Yao, Ru-Xin'
'Hao, Zheng-Ming'
'Guo, Cai-Hong'
'Zhang, Xian-Ming'

_publ_section_title
;
 Enantiomers of conformation-flexible
 cyclopentane-1,2,3,4-tetracarboxylate in metal--organic frameworks
;
_journal_issue 12
_journal_name_full CrystEngComm
_journal_page_first 4416
_journal_paper_doi 10.1039/c0ce00144a
_journal_volume 12
_journal_year 2010
_chemical_formula_sum 'C21 H18 Mn2 N2 O10'
_chemical_formula_weight 568.25
_space_group_IT_number 2
_space_group_name_Hall '-P 1'
_space_group_name_H-M_alt 'P -1'
_symmetry_cell_setting triclinic
_symmetry_space_group_name_H-M 'P -1'
_atom_sites_solution_hydrogens geom
_atom_sites_solution_primary direct
_atom_sites_solution_secondary difmap
_audit_creation_method SHELXL-97
_cell_angle_alpha 90.7390(10)
_cell_angle_beta 103.4510(10)
_cell_angle_gamma 104.0860(10)
_cell_formula_units_Z 2
_cell_length_a 8.8979(3)
_cell_length_b 9.3724(3)
_cell_length_c 13.7369(5)
_cell_measurement_reflns_used 5349
_cell_measurement_temperature 298(2)
_cell_measurement_theta_max 28.45
_cell_measurement_theta_min 2.24
_cell_volume 1077.72(6)
_computing_cell_refinement 'SMART (Bruker, 2001)'
_computing_data_collection 'SMART (Bruker, 2001)'
_computing_data_reduction 'SAINT (Bruker, 2001)'
_computing_molecular_graphics 'SAINT (Bruker, 2001)'
_computing_publication_material 'SHELXL-97 (Sheldrick, 1997)'
_computing_structure_refinement 'SHELXL-97 (Sheldrick, 1997)'
_computing_structure_solution 'SHELXS-97 (Sheldrick, 1990)'
_diffrn_ambient_temperature 298(2)
_diffrn_measured_fraction_theta_full 0.983
_diffrn_measured_fraction_theta_max 0.983
_diffrn_measurement_device_type 'Bruker Apex CCD Diffractometer'
_diffrn_measurement_method '\f and \w scan'
_diffrn_radiation_monochromator graphite
_diffrn_radiation_source 'fine-focus sealed tube'
_diffrn_radiation_type MoK\a
_diffrn_radiation_wavelength 0.71073
_diffrn_reflns_av_R_equivalents 0.0126
_diffrn_reflns_av_sigmaI/netI 0.0216
_diffrn_reflns_limit_h_max 9
_diffrn_reflns_limit_h_min -11
_diffrn_reflns_limit_k_max 11
_diffrn_reflns_limit_k_min -11
_diffrn_reflns_limit_l_max 15
_diffrn_reflns_limit_l_min -17
_diffrn_reflns_number 7543
_diffrn_reflns_theta_full 27.00
_diffrn_reflns_theta_max 27.00
_diffrn_reflns_theta_min 1.53
_exptl_absorpt_coefficient_mu 1.235
_exptl_absorpt_correction_T_max 0.8268
_exptl_absorpt_correction_T_min 0.5244
_exptl_absorpt_correction_type empirical
_exptl_absorpt_process_details 'SADABS, Sheldrick, 1997'
_exptl_crystal_colour yellow
_exptl_crystal_density_diffrn 1.751
_exptl_crystal_density_method 'not measured'
_exptl_crystal_description block
_exptl_crystal_F_000 576
_exptl_crystal_size_max 0.60
_exptl_crystal_size_mid 0.18
_exptl_crystal_size_min 0.16
_refine_diff_density_max 0.611
_refine_diff_density_min -0.643
_refine_diff_density_rms 0.063
_refine_ls_extinction_method none
_refine_ls_goodness_of_fit_ref 1.033
_refine_ls_hydrogen_treatment constr
_refine_ls_matrix_type full
_refine_ls_number_parameters 316
_refine_ls_number_reflns 4627
_refine_ls_number_restraints 0
_refine_ls_restrained_S_all 1.033
_refine_ls_R_factor_all 0.0358
_refine_ls_R_factor_gt 0.0325
_refine_ls_shift/su_max 0.002
_refine_ls_shift/su_mean 0.000
_refine_ls_structure_factor_coef Fsqd
_refine_ls_weighting_details 'calc w=1/[\s^2^(Fo^2^)+(0.0522P)^2^+0.5260P] where P=(Fo^2^+2Fc^2^)/3'
_refine_ls_weighting_scheme calc
_refine_ls_wR_factor_gt 0.0860
_refine_ls_wR_factor_ref 0.0897
_reflns_number_gt 4204
_reflns_number_total 4627
_reflns_threshold_expression >2sigma(I)
_cod_data_source_file c0ce00144a.txt
_cod_data_source_block 2
_cod_original_sg_symbol_H-M P-1
_cod_database_code 7238330

loop_
_symmetry_equiv_pos_as_xyz
'x, y, z'
'-x, -y, -z'

loop_
_atom_site_label
_atom_site_type_symbol
_atom_site_fract_x
_atom_site_fract_y
_atom_site_fract_z
_atom_site_U_iso_or_equiv
_atom_site_adp_type
_atom_site_occupancy
_atom_site_symmetry_multiplicity
_atom_site_calc_flag
_atom_site_refinement_flags
Mn1 Mn 1.69139(3) 1.22594(3) 0.46225(2) 0.02402(9) Uani 1 1 d .
Mn2 Mn 1.88245(3) 1.24475(3) 0.25346(2) 0.02446(9) Uani 1 1 d .
O1 O 1.88001(19) 0.46724(15) 0.29529(11) 0.0333(3) Uani 1 1 d .
O2 O 1.67673(17) 0.41306(15) 0.36851(12) 0.0329(3) Uani 1 1 d .
O3 O 2.05093(17) 0.71075(19) 0.50642(11) 0.0379(4) Uani 1 1 d .
O4 O 1.92714(17) 0.75589(17) 0.62217(10) 0.0333(3) Uani 1 1 d .
O5 O 1.55439(17) 0.79841(15) 0.54656(11) 0.0312(3) Uani 1 1 d .
O6 O 1.67819(18) 1.03609(15) 0.54858(11) 0.0311(3) Uani 1 1 d .
O7 O 1.69746(18) 1.11437(14) 0.32055(11) 0.0312(3) Uani 1 1 d .
O8 O 1.7454(3) 0.98307(19) 0.20673(15) 0.0637(6) Uani 1 1 d .
O1W O 1.7634(2) 1.36591(18) 0.60505(13) 0.0420(4) Uani 1 1 d .
H14A H 1.8467 1.4233 0.6423 0.050 Uiso 1 1 d R
H15A H 1.7113 1.3156 0.6431 0.050 Uiso 1 1 d R
O2W O 1.65086(19) 1.57668(17) 0.67737(13) 0.0403(4) Uani 1 1 d .
H16A H 1.5656 1.6026 0.6400 0.048 Uiso 1 1 d R
H17A H 1.6988 1.6212 0.7390 0.048 Uiso 1 1 d R
N1 N 1.8102(2) 1.3071(2) 0.09469(13) 0.0365(4) Uani 1 1 d .
N2 N 2.0506(2) 1.1792(2) 0.16683(14) 0.0357(4) Uani 1 1 d .
C1 C 1.7838(2) 0.66644(19) 0.34714(14) 0.0225(4) Uani 1 1 d .
H1A H 1.8804 0.7261 0.3309 0.027 Uiso 1 1 calc R
C2 C 1.7783(2) 0.71458(19) 0.45260(13) 0.0212(3) Uani 1 1 d .
H2A H 1.6912 0.6440 0.4721 0.025 Uiso 1 1 calc R
C3 C 1.7364(2) 0.86431(19) 0.44198(13) 0.0206(3) Uani 1 1 d .
H3A H 1.8349 0.9419 0.4472 0.025 Uiso 1 1 calc R
C4 C 1.6288(2) 0.85217(19) 0.33207(14) 0.0230(4) Uani 1 1 d .
H4A H 1.5185 0.8468 0.3349 0.028 Uiso 1 1 calc R
C5 C 1.6356(2) 0.7061(2) 0.28206(14) 0.0262(4) Uani 1 1 d .
H5A H 1.5397 0.6293 0.2809 0.031 Uiso 1 1 calc R
H5B H 1.6460 0.7188 0.2138 0.031 Uiso 1 1 calc R
C6 C 1.7798(2) 0.5031(2) 0.33615(14) 0.0236(4) Uani 1 1 d .
C7 C 1.9313(2) 0.7270(2) 0.53229(14) 0.0235(4) Uani 1 1 d .
C8 C 1.6508(2) 0.9029(2) 0.51887(14) 0.0235(4) Uani 1 1 d .
C9 C 1.6912(2) 0.9886(2) 0.28093(15) 0.0266(4) Uani 1 1 d .
C10 C 1.6944(4) 1.3733(3) 0.0603(2) 0.0579(8) Uani 1 1 d .
H6A H 1.6320 1.3899 0.1028 0.069 Uiso 1 1 calc R
C11 C 1.6623(5) 1.4191(4) -0.0374(2) 0.0727(10) Uani 1 1 d .
H7A H 1.5804 1.4656 -0.0586 0.087 Uiso 1 1 calc R
C12 C 1.7503(4) 1.3956(4) -0.1000(2) 0.0662(9) Uani 1 1 d .
H8A H 1.7303 1.4266 -0.1648 0.079 Uiso 1 1 calc R
C13 C 1.8721(4) 1.3247(3) -0.06804(18) 0.0509(7) Uani 1 1 d .
C14 C 1.9702(5) 1.2938(4) -0.1304(2) 0.0672(9) Uani 1 1 d .
H9A H 1.9534 1.3218 -0.1960 0.081 Uiso 1 1 calc R
C15 C 2.0854(5) 1.2257(4) -0.0962(2) 0.0689(9) Uani 1 1 d .
H10A H 2.1455 1.2050 -0.1392 0.083 Uiso 1 1 calc R
C16 C 2.1192(3) 1.1835(3) 0.0054(2) 0.0511(6) Uani 1 1 d .
C17 C 2.2407(4) 1.1151(4) 0.0447(3) 0.0659(9) Uani 1 1 d .
H11A H 2.3045 1.0934 0.0047 0.079 Uiso 1 1 calc R
C18 C 2.2650(4) 1.0807(4) 0.1414(3) 0.0661(9) Uani 1 1 d .
H12A H 2.3462 1.0358 0.1685 0.079 Uiso 1 1 calc R
C19 C 2.1661(3) 1.1135(3) 0.2009(2) 0.0501(6) Uani 1 1 d .
H13A H 2.1831 1.0877 0.2670 0.060 Uiso 1 1 calc R
C20 C 2.0268(3) 1.2139(2) 0.06969(17) 0.0370(5) Uani 1 1 d .
C21 C 1.9005(3) 1.2835(2) 0.03230(16) 0.0375(5) Uani 1 1 d .

loop_
_atom_site_aniso_label
_atom_site_aniso_U_11
_atom_site_aniso_U_22
_atom_site_aniso_U_33
_atom_site_aniso_U_23
_atom_site_aniso_U_13
_atom_site_aniso_U_12
Mn1 0.02391(16) 0.02322(15) 0.02934(17) 0.00467(11) 0.01202(12) 0.00877(11)
Mn2 0.02736(16) 0.02568(16) 0.02245(16) 0.00523(11) 0.00804(12) 0.00857(12)
O1 0.0451(9) 0.0296(7) 0.0342(8) 0.0053(6) 0.0200(7) 0.0165(6)
O2 0.0304(7) 0.0223(6) 0.0490(9) 0.0092(6) 0.0138(7) 0.0080(6)
O3 0.0219(7) 0.0606(10) 0.0335(8) -0.0028(7) 0.0071(6) 0.0145(7)
O4 0.0300(7) 0.0501(9) 0.0233(7) 0.0015(6) 0.0058(6) 0.0173(7)
O5 0.0281(7) 0.0311(7) 0.0439(8) 0.0151(6) 0.0190(6) 0.0146(6)
O6 0.0419(8) 0.0266(7) 0.0312(7) 0.0040(6) 0.0148(6) 0.0150(6)
O7 0.0425(8) 0.0214(6) 0.0330(8) 0.0045(5) 0.0148(6) 0.0086(6)
O8 0.1187(18) 0.0344(9) 0.0613(12) 0.0137(8) 0.0638(13) 0.0222(10)
O1W 0.0373(8) 0.0436(9) 0.0456(9) -0.0092(7) 0.0132(7) 0.0089(7)
O2W 0.0378(8) 0.0376(8) 0.0506(10) 0.0125(7) 0.0140(7) 0.0155(7)
N1 0.0466(11) 0.0363(9) 0.0278(9) 0.0024(7) 0.0054(8) 0.0161(8)
N2 0.0360(10) 0.0378(10) 0.0343(10) -0.0032(8) 0.0081(8) 0.0117(8)
C1 0.0242(9) 0.0207(8) 0.0240(9) 0.0042(7) 0.0077(7) 0.0062(7)
C2 0.0213(8) 0.0214(8) 0.0234(9) 0.0038(7) 0.0075(7) 0.0081(7)
C3 0.0205(8) 0.0192(8) 0.0237(9) 0.0053(6) 0.0069(7) 0.0065(6)
C4 0.0215(8) 0.0231(8) 0.0250(9) 0.0046(7) 0.0046(7) 0.0074(7)
C5 0.0307(10) 0.0222(8) 0.0245(9) 0.0038(7) 0.0023(8) 0.0085(7)
C6 0.0261(9) 0.0241(9) 0.0210(9) 0.0031(7) 0.0033(7) 0.0093(7)
C7 0.0237(9) 0.0230(8) 0.0259(9) 0.0046(7) 0.0062(7) 0.0096(7)
C8 0.0249(9) 0.0252(9) 0.0246(9) 0.0082(7) 0.0074(7) 0.0128(7)
C9 0.0309(10) 0.0264(9) 0.0265(9) 0.0065(7) 0.0096(8) 0.0122(8)
C10 0.0690(19) 0.0716(18) 0.0394(14) 0.0064(13) 0.0003(13) 0.0419(16)
C11 0.088(2) 0.080(2) 0.0485(17) 0.0103(15) -0.0095(17) 0.044(2)
C12 0.092(2) 0.0632(18) 0.0337(14) 0.0122(13) -0.0025(15) 0.0178(17)
C13 0.0709(18) 0.0473(14) 0.0278(12) 0.0055(10) 0.0120(12) 0.0023(13)
C14 0.098(3) 0.072(2) 0.0348(14) 0.0105(13) 0.0320(16) 0.0109(18)
C15 0.085(2) 0.080(2) 0.0482(17) -0.0017(15) 0.0434(17) 0.0076(19)
C16 0.0535(15) 0.0498(14) 0.0521(15) -0.0068(12) 0.0295(13) 0.0018(12)
C17 0.0553(17) 0.073(2) 0.076(2) -0.0165(17) 0.0341(16) 0.0131(15)
C18 0.0493(16) 0.071(2) 0.082(2) -0.0160(17) 0.0110(16) 0.0299(15)
C19 0.0477(14) 0.0562(15) 0.0490(15) -0.0064(12) 0.0047(12) 0.0255(12)
C20 0.0436(12) 0.0334(11) 0.0340(11) -0.0038(9) 0.0168(10) 0.0028(9)
C21 0.0509(13) 0.0308(10) 0.0278(11) 0.0020(8) 0.0125(10) 0.0018(9)

loop_
_atom_type_symbol
_atom_type_description
_atom_type_scat_dispersion_real
_atom_type_scat_dispersion_imag
_atom_type_scat_source
C C 0.0033 0.0016 'International Tables Vol C Tables 4.2.6.8 and 6.1.1.4'
H H 0.0000 0.0000 'International Tables Vol C Tables 4.2.6.8 and 6.1.1.4'
N N 0.0061 0.0033 'International Tables Vol C Tables 4.2.6.8 and 6.1.1.4'
O O 0.0106 0.0060 'International Tables Vol C Tables 4.2.6.8 and 6.1.1.4'
Mn Mn 0.3368 0.7283 'International Tables Vol C Tables 4.2.6.8 and 6.1.1.4'

loop_
_geom_angle_atom_site_label_1
_geom_angle_atom_site_label_2
_geom_angle_atom_site_label_3
_geom_angle
_geom_angle_site_symmetry_1
_geom_angle_site_symmetry_3
O5 Mn1 O6 87.90(6) 2_876 .
O5 Mn1 O3 167.95(6) 2_876 2_976
O6 Mn1 O3 95.26(6) . 2_976
O5 Mn1 O2 86.22(5) 2_876 1_565
O6 Mn1 O2 173.84(6) . 1_565
O3 Mn1 O2 90.88(6) 2_976 1_565
O5 Mn1 O7 104.74(6) 2_876 .
O6 Mn1 O7 96.73(5) . .
O3 Mn1 O7 86.47(6) 2_976 .
O2 Mn1 O7 83.01(5) 1_565 .
O5 Mn1 O1W 92.21(6) 2_876 .
O6 Mn1 O1W 88.39(6) . .
O3 Mn1 O1W 76.30(6) 2_976 .
O2 Mn1 O1W 93.67(6) 1_565 .
O7 Mn1 O1W 162.42(6) . .
O4 Mn2 O1 92.41(6) 2_976 1_565
O4 Mn2 O7 94.81(6) 2_976 .
O1 Mn2 O7 101.50(5) 1_565 .
O4 Mn2 N1 146.43(7) 2_976 .
O1 Mn2 N1 84.84(6) 1_565 .
O7 Mn2 N1 118.56(7) . .
O4 Mn2 N2 82.31(6) 2_976 .
O1 Mn2 N2 126.08(6) 1_565 .
O7 Mn2 N2 132.37(6) . .
N1 Mn2 N2 72.73(7) . .
O4 Mn2 O8 105.04(7) 2_976 .
O1 Mn2 O8 151.06(7) 1_565 .
O7 Mn2 O8 54.90(5) . .
N1 Mn2 O8 92.46(7) . .
N2 Mn2 O8 79.82(7) . .
C6 O1 Mn2 125.86(13) . 1_545
C6 O2 Mn1 132.16(13) . 1_545
C7 O3 Mn1 145.83(14) . 2_976
C7 O4 Mn2 122.87(12) . 2_976
C8 O5 Mn1 128.25(12) . 2_876
C8 O6 Mn1 128.86(13) . .
C9 O7 Mn2 97.21(12) . .
C9 O7 Mn1 142.28(13) . .
Mn2 O7 Mn1 111.53(6) . .
C9 O8 Mn2 85.91(13) . .
C10 N1 C21 118.2(2) . .
C10 N1 Mn2 125.30(18) . .
C21 N1 Mn2 116.37(15) . .
C19 N2 C20 117.4(2) . .
C19 N2 Mn2 127.54(17) . .
C20 N2 Mn2 115.02(15) . .
C2 C1 C6 112.23(15) . .
C2 C1 C5 101.79(14) . .
C6 C1 C5 113.70(15) . .
C7 C2 C1 114.75(15) . .
C7 C2 C3 111.06(14) . .
C1 C2 C3 104.71(14) . .
C8 C3 C2 114.62(14) . .
C8 C3 C4 111.14(14) . .
C2 C3 C4 104.30(14) . .
C9 C4 C5 114.50(16) . .
C9 C4 C3 108.54(15) . .
C5 C4 C3 105.69(14) . .
C1 C5 C4 105.35(15) . .
O2 C6 O1 124.26(17) . .
O2 C6 C1 117.55(16) . .
O1 C6 C1 118.19(17) . .
O3 C7 O4 124.66(18) . .
O3 C7 C2 118.93(17) . .
O4 C7 C2 116.41(16) . .
O6 C8 O5 124.55(18) . .
O6 C8 C3 118.04(16) . .
O5 C8 C3 117.39(16) . .
O8 C9 O7 118.91(18) . .
O8 C9 C4 122.49(18) . .
O7 C9 C4 118.43(17) . .
N1 C10 C11 122.8(3) . .
C12 C11 C10 119.6(3) . .
C11 C12 C13 119.9(3) . .
C12 C13 C21 117.7(3) . .
C12 C13 C14 123.5(3) . .
C21 C13 C14 118.8(3) . .
C15 C14 C13 121.2(3) . .
C14 C15 C16 121.7(3) . .
C17 C16 C20 117.7(3) . .
C17 C16 C15 123.5(3) . .
C20 C16 C15 118.8(3) . .
C18 C17 C16 119.5(3) . .
C17 C18 C19 119.5(3) . .
N2 C19 C18 122.9(3) . .
N2 C20 C16 123.0(2) . .
N2 C20 C21 117.50(19) . .
C16 C20 C21 119.5(2) . .
N1 C21 C13 121.8(2) . .
N1 C21 C20 118.27(19) . .
C13 C21 C20 119.9(2) . .

loop_
_geom_bond_atom_site_label_1
_geom_bond_atom_site_label_2
_geom_bond_distance
_geom_bond_site_symmetry_2
Mn1 O5 2.1172(14) 2_876
Mn1 O6 2.1457(14) .
Mn1 O3 2.1601(15) 2_976
Mn1 O2 2.2004(14) 1_565
Mn1 O7 2.2157(14) .
Mn1 O1W 2.2179(16) .
Mn2 O4 2.1089(14) 2_976
Mn2 O1 2.1623(14) 1_565
Mn2 O7 2.1926(15) .
Mn2 N1 2.2529(18) .
Mn2 N2 2.2999(19) .
Mn2 O8 2.4604(19) .
O1 C6 1.263(2) .
O1 Mn2 2.1623(14) 1_545
O2 C6 1.254(2) .
O2 Mn1 2.2004(14) 1_545
O3 C7 1.239(2) .
O3 Mn1 2.1601(14) 2_976
O4 C7 1.272(2) .
O4 Mn2 2.1089(14) 2_976
O5 C8 1.262(2) .
O5 Mn1 2.1172(14) 2_876
O6 C8 1.256(2) .
O7 C9 1.275(2) .
O8 C9 1.231(3) .
N1 C10 1.327(3) .
N1 C21 1.353(3) .
N2 C19 1.322(3) .
N2 C20 1.358(3) .
C1 C2 1.527(2) .
C1 C6 1.528(2) .
C1 C5 1.541(3) .
C2 C7 1.514(3) .
C2 C3 1.537(2) .
C3 C8 1.525(2) .
C3 C4 1.575(2) .
C4 C9 1.515(3) .
C4 C5 1.544(2) .
C10 C11 1.401(4) .
C11 C12 1.340(5) .
C12 C13 1.394(5) .
C13 C21 1.419(3) .
C13 C14 1.430(4) .
C14 C15 1.335(5) .
C15 C16 1.440(4) .
C16 C17 1.395(5) .
C16 C20 1.408(3) .
C17 C18 1.351(5) .
C18 C19 1.414(4) .
C20 C21 1.431(3) .
